data_7121920
loop_
_publ_author_name
'Wang, Sasa'
'Liu, Miao'
'Chen, Xinzheng'
'Wang, Huifei'
'Zhai, Hongbin'

_publ_section_title
;
 Copper-catalyzed decarboxylative propargylation/hydroamination reactions:
 access to C3 \b-ketoester-functionalized indoles.
;
_journal_issue 60
_journal_name_full 'Chemical communications (Cambridge, England)'
_journal_page_first 8375
_journal_page_last 8378
_journal_paper_doi 10.1039/c8cc04499f
_journal_volume 54
_journal_year 2018
_chemical_formula_moiety 'C25 H29 N O5 S'
_chemical_formula_sum 'C25 H29 N O5 S'
_chemical_formula_weight 455.55
_space_group_crystal_system triclinic
_space_group_IT_number 2
_space_group_name_Hall '-P 1'
_space_group_name_H-M_alt 'P -1'
_symmetry_space_group_name_Hall '-P 1'
_symmetry_space_group_name_H-M 'P -1'
_atom_sites_solution_hydrogens geom
_audit_creation_date 2018-03-02
_audit_creation_method
;
Olex2 1.2
(compiled 2017.08.10 svn.r3458 for OlexSys, GUI svn.r5381)
;
_audit_update_record
;
2018-04-17 deposited with the CCDC.
2018-07-04 downloaded from the CCDC.
;
_cell_angle_alpha 92.269(5)
_cell_angle_beta 102.450(6)
_cell_angle_gamma 100.774(5)
_cell_formula_units_Z 2
_cell_length_a 9.0009(6)
_cell_length_b 9.4814(5)
_cell_length_c 14.6222(10)
_cell_measurement_reflns_used 3203
_cell_measurement_temperature 100.00(10)
_cell_measurement_theta_max 73.0200
_cell_measurement_theta_min 3.0940
_cell_volume 1192.89(14)
_computing_cell_refinement 'CrysAlisPro 1.171.38.43f (Rigaku OD, 2015)'
_computing_data_collection 'CrysAlisPro 1.171.38.43f (Rigaku OD, 2015)'
_computing_data_reduction 'CrysAlisPro 1.171.38.43f (Rigaku OD, 2015)'
_computing_molecular_graphics 'Olex2 (Dolomanov et al., 2009)'
_computing_publication_material 'Olex2 (Dolomanov et al., 2009)'
_computing_structure_refinement 'ShelXL (Sheldrick, 2015)'
_computing_structure_solution 'SHELXT 2014/5 (Sheldrick, 2014)'
_diffrn_ambient_environment N~2~
_diffrn_ambient_temperature 100.00(10)
_diffrn_detector 'CCD plate'
_diffrn_detector_area_resol_mean 5.2684
_diffrn_detector_type AtlasS2
_diffrn_measured_fraction_theta_full 0.997
_diffrn_measured_fraction_theta_max 0.960
_diffrn_measurement_details
;
List of Runs (angles in degrees, time in seconds):

  # Type    Start    End  Width  t~exp~   \w     \q     \k     \f   Frames
#--------------------------------------------------------------------------
  1  \w     19.00  46.00   1.00    1.01    --   40.98  57.00   0.00   27
  2  \w     88.00 113.00   1.00    1.01    --   40.98  57.00   0.00   25
  3  \w    106.00 133.00   1.00    2.00    --  107.58 125.00  30.00   27
  4  \w     83.00 178.00   1.00    2.00    --  107.58  45.00 120.00   95
  5  \w     74.00 101.00   1.00    2.00    --  107.58 -95.00  90.00   27
  6  \w     69.00 122.00   1.00    2.00    --  107.58-125.00   0.00   53
  7  \w     38.00  65.00   1.00    2.00    --  107.58-125.00   0.00   27
  8  \w     39.00 139.00   1.00    2.00    --  107.58 -77.00 -30.00  100
  9  \w     58.00 168.00   1.00    2.00    --  107.58  15.00 -90.00  110
 10  \w     40.00 130.00   1.00    2.00    --  107.58 -61.00-180.00   90
 11  \w     42.00 133.00   1.00    2.00    --  107.58 -30.00 -60.00   91
 12  \w     36.00 100.00   1.00    2.00    --  107.58 -30.00  90.00   64
 13  \w     26.00 108.00   1.00    2.00    --  107.58 -95.00 150.00   82
 14  \w     30.00  90.00   1.00    1.01    --   40.98-125.00-150.00   60
 15  \w    -31.00  64.00   1.00    1.01    --   40.98 -57.00-150.00   95
 16  \w    -67.00  32.00   1.00    1.01    --  -40.98  57.00 120.00   99
 17  \w   -109.00 -19.00   1.00    1.01    --  -40.98 -57.00 -30.00   90
;
_diffrn_measurement_device 'four-circle diffractometer'
_diffrn_measurement_device_type 'SuperNova, Dual, Cu at zero, AtlasS2'
_diffrn_measurement_method '\w scans'
_diffrn_orient_matrix_type 'CrysAlisPro convention (1999,Acta A55,543-557)'
_diffrn_orient_matrix_UB_11 0.0225993000
_diffrn_orient_matrix_UB_12 -0.1213568000
_diffrn_orient_matrix_UB_13 0.0654986000
_diffrn_orient_matrix_UB_21 0.0931743000
_diffrn_orient_matrix_UB_22 0.1125984000
_diffrn_orient_matrix_UB_23 0.0806652000
_diffrn_orient_matrix_UB_31 -0.1510457000
_diffrn_orient_matrix_UB_32 0.0119161000
_diffrn_orient_matrix_UB_33 0.0304263000
_diffrn_radiation_monochromator mirror
_diffrn_radiation_probe x-ray
_diffrn_radiation_type CuK\a
_diffrn_radiation_wavelength 1.54184
_diffrn_reflns_av_R_equivalents 0.0421
_diffrn_reflns_av_unetI/netI 0.0573
_diffrn_reflns_Laue_measured_fraction_full 0.997
_diffrn_reflns_Laue_measured_fraction_max 0.960
_diffrn_reflns_limit_h_max 7
_diffrn_reflns_limit_h_min -10
_diffrn_reflns_limit_k_max 11
_diffrn_reflns_limit_k_min -11
_diffrn_reflns_limit_l_max 18
_diffrn_reflns_limit_l_min -16
_diffrn_reflns_number 7966
_diffrn_reflns_point_group_measured_fraction_full 0.997
_diffrn_reflns_point_group_measured_fraction_max 0.960
_diffrn_reflns_theta_full 67.684
_diffrn_reflns_theta_max 73.783
_diffrn_reflns_theta_min 3.106
_diffrn_source 'micro-focus sealed X-ray tube'
_diffrn_source_type 'SuperNova (Cu) X-ray Source'
_exptl_absorpt_coefficient_mu 1.497
_exptl_absorpt_correction_T_max 1.00000
_exptl_absorpt_correction_T_min 0.67652
_exptl_absorpt_correction_type multi-scan
_exptl_absorpt_process_details
;
CrysAlisPro 1.171.38.43f (Rigaku Oxford Diffraction, 2015)
Empirical absorption correction using spherical harmonics,
 implemented in SCALE3 ABSPACK scaling algorithm.
;
_exptl_crystal_colour colourless
_exptl_crystal_colour_primary colourless
_exptl_crystal_density_diffrn 1.268
_exptl_crystal_description block
_exptl_crystal_F_000 484
_exptl_crystal_size_max 0.13
_exptl_crystal_size_mid 0.12
_exptl_crystal_size_min 0.11
_refine_diff_density_max 0.804
_refine_diff_density_min -0.555
_refine_diff_density_rms 0.091
_refine_ls_extinction_method none
_refine_ls_goodness_of_fit_ref 1.096
_refine_ls_hydrogen_treatment constr
_refine_ls_matrix_type full
_refine_ls_number_parameters 297
_refine_ls_number_reflns 4642
_refine_ls_number_restraints 0
_refine_ls_restrained_S_all 1.096
_refine_ls_R_factor_all 0.0758
_refine_ls_R_factor_gt 0.0655
_refine_ls_shift/su_max 0.001
_refine_ls_shift/su_mean 0.000
_refine_ls_structure_factor_coef Fsqd
_refine_ls_weighting_details 'w=1/[\s^2^(Fo^2^)+(0.0913P)^2^+0.8856P] where P=(Fo^2^+2Fc^2^)/3'
_refine_ls_weighting_scheme calc
_refine_ls_wR_factor_gt 0.1737
_refine_ls_wR_factor_ref 0.1830
_reflns_Friedel_coverage 0.000
_reflns_number_gt 3916
_reflns_number_total 4642
_reflns_threshold_expression 'I > 2\s(I)'
_cod_data_source_file c8cc04499f2.cif
_cod_data_source_block exp_1275
_cod_depositor_comments 'Adding full bibliography for 7121920.cif.'
_cod_original_cell_volume 1192.88(13)
_cod_database_code 7121920
_shelx_shelxl_version_number 2017/1
_shelx_space_group_comment
;
The symmetry employed for this shelxl refinement is uniquely defined
by the following loop, which should always be used as a source of
symmetry information in preference to the above space-group names.
They are only intended as comments.
;
_reflns_odcompleteness_completeness 99.74
_reflns_odcompleteness_iscentric 1
_reflns_odcompleteness_theta 66.97
_olex2_refinement_description
;
1. Fixed Uiso
 At 1.2 times of:
  All C(H) groups
 At 1.5 times of:
  All C(H,H,H) groups, All O(H) groups
2.a Aromatic/amide H refined with riding coordinates:
 C5(H5), C12(H12), C11(H11), C2(H2), C15(H15), C3(H3), C14(H14)
2.b Idealised Me refined as rotating group:
 C20(H20A,H20B,H20C), C9(H9A,H9B,H9C), C16(H16A,H16B,H16C), C17(H17A,H17B,
 H17C), C23(H23A,H23B,H23C), C24(H24A,H24B,H24C), C25(H25A,H25B,H25C)
2.c Idealised tetrahedral OH refined as rotating group:
 O1(H1)
;
_olex2_submission_special_instructions 'No special instructions were received'
_oxdiff_exptl_absorpt_empirical_details
;
Empirical correction (ABSPACK) includes:
- Absorption correction using spherical harmonics
- Frame scaling
- Detector area scaling
;
_oxdiff_exptl_absorpt_empirical_full_max 1.469
_oxdiff_exptl_absorpt_empirical_full_min 0.574

loop_
_space_group_symop_operation_xyz
'x, y, z'
'-x, -y, -z'

loop_
_atom_site_label
_atom_site_type_symbol
_atom_site_fract_x
_atom_site_fract_y
_atom_site_fract_z
_atom_site_U_iso_or_equiv
_atom_site_adp_type
_atom_site_occupancy
_atom_site_site_symmetry_order
_atom_site_calc_flag
_atom_site_refinement_flags_posn
S1 S 0.38847(7) 0.48889(7) 0.71239(5) 0.0244(2) Uani 1 1 d .
O4 O 0.3682(2) 0.5570(2) 0.79607(15) 0.0304(5) Uani 1 1 d .
O1 O 0.5899(2) -0.1509(2) 0.95045(14) 0.0281(4) Uani 1 1 d .
H1 H 0.683337 -0.117174 0.960994 0.042 Uiso 1 1 calc GR
O5 O 0.2789(2) 0.4875(2) 0.62645(15) 0.0314(5) Uani 1 1 d .
O2 O 0.8367(2) 0.0103(2) 0.93138(15) 0.0298(5) Uani 1 1 d .
O3 O 0.8149(2) 0.1988(2) 0.84339(15) 0.0292(4) Uani 1 1 d .
N1 N 0.3900(3) 0.3167(2) 0.73109(16) 0.0237(5) Uani 1 1 d .
C1 C 0.3529(3) 0.2026(3) 0.65848(19) 0.0234(5) Uani 1 1 d .
C5 C 0.4021(3) -0.0387(3) 0.64052(19) 0.0254(6) Uani 1 1 d .
H5 H 0.445496 -0.114330 0.665630 0.030 Uiso 1 1 calc R
C6 C 0.4204(3) 0.0900(3) 0.69633(19) 0.0221(5) Uani 1 1 d .
C7 C 0.4995(3) 0.1356(3) 0.79208(19) 0.0228(5) Uani 1 1 d .
C8 C 0.4838(3) 0.2728(3) 0.81172(19) 0.0237(5) Uani 1 1 d .
C12 C 0.7719(3) 0.5649(3) 0.6093(2) 0.0275(6) Uani 1 1 d .
H12 H 0.805797 0.528079 0.559305 0.033 Uiso 1 1 calc R
C11 C 0.6245(3) 0.5071(3) 0.6220(2) 0.0272(6) Uani 1 1 d .
H11 H 0.559533 0.432903 0.580480 0.033 Uiso 1 1 calc R
C10 C 0.5761(3) 0.5615(3) 0.69732(19) 0.0246(5) Uani 1 1 d .
C2 C 0.2661(3) 0.1896(3) 0.5673(2) 0.0298(6) Uani 1 1 d .
H2 H 0.218942 0.263528 0.542771 0.036 Uiso 1 1 calc R
C19 C 0.5127(3) -0.0689(3) 0.89337(19) 0.0238(5) Uani 1 1 d .
C21 C 0.7559(3) 0.0809(3) 0.88062(19) 0.0242(5) Uani 1 1 d .
C13 C 0.8694(3) 0.6778(3) 0.6706(2) 0.0271(6) Uani 1 1 d .
C4 C 0.3200(4) -0.0527(3) 0.5487(2) 0.0292(6) Uani 1 1 d .
C15 C 0.6706(3) 0.6717(3) 0.7603(2) 0.0272(6) Uani 1 1 d .
H15 H 0.637396 0.706109 0.811295 0.033 Uiso 1 1 calc R
C18 C 0.5872(3) 0.0479(3) 0.85687(18) 0.0231(5) Uani 1 1 d .
C3 C 0.2519(4) 0.0613(3) 0.5136(2) 0.0321(6) Uani 1 1 d .
H3 H 0.194892 0.050799 0.451744 0.038 Uiso 1 1 calc R
C20 C 0.3418(3) -0.1170(3) 0.8755(2) 0.0269(6) Uani 1 1 d .
H20A H 0.312781 -0.214249 0.847269 0.040 Uiso 1 1 calc GR
H20B H 0.292433 -0.055214 0.833737 0.040 Uiso 1 1 calc GR
H20C H 0.309496 -0.112713 0.933764 0.040 Uiso 1 1 calc GR
C14 C 0.8170(3) 0.7298(3) 0.7453(2) 0.0289(6) Uani 1 1 d .
H14 H 0.880853 0.805190 0.786358 0.035 Uiso 1 1 calc R
C9 C 0.5489(4) 0.3666(3) 0.9006(2) 0.0296(6) Uani 1 1 d .
H9A H 0.623206 0.447435 0.889984 0.044 Uiso 1 1 calc GR
H9B H 0.598909 0.312588 0.947788 0.044 Uiso 1 1 calc GR
H9C H 0.466566 0.400317 0.921362 0.044 Uiso 1 1 calc GR
C16 C 1.0274(4) 0.7399(4) 0.6551(2) 0.0355(7) Uani 1 1 d .
H16A H 1.100393 0.683949 0.684115 0.053 Uiso 1 1 calc GR
H16B H 1.059606 0.837633 0.682280 0.053 Uiso 1 1 calc GR
H16C H 1.023127 0.737870 0.588835 0.053 Uiso 1 1 calc GR
C17 C 0.3024(4) -0.1875(3) 0.4859(2) 0.0376(7) Uani 1 1 d .
H17A H 0.372491 -0.170437 0.444637 0.056 Uiso 1 1 calc GR
H17B H 0.197633 -0.213623 0.449354 0.056 Uiso 1 1 calc GR
H17C H 0.326009 -0.264392 0.523747 0.056 Uiso 1 1 calc GR
C22 C 0.9844(3) 0.2576(3) 0.8637(2) 0.0332(7) Uani 1 1 d .
C23 C 1.0437(4) 0.2985(4) 0.9684(3) 0.0439(8) Uani 1 1 d .
H23A H 0.977763 0.354632 0.990022 0.066 Uiso 1 1 calc GR
H23B H 1.147705 0.353944 0.980290 0.066 Uiso 1 1 calc GR
H23C H 1.043200 0.212670 1.001186 0.066 Uiso 1 1 calc GR
C24 C 1.0665(4) 0.1495(4) 0.8269(3) 0.0457(9) Uani 1 1 d .
H24A H 1.058230 0.066193 0.862093 0.069 Uiso 1 1 calc GR
H24B H 1.174061 0.192487 0.833445 0.069 Uiso 1 1 calc GR
H24C H 1.019275 0.121406 0.761745 0.069 Uiso 1 1 calc GR
C25 C 0.9910(4) 0.3903(4) 0.8087(3) 0.0447(9) Uani 1 1 d .
H25A H 0.950165 0.361697 0.742987 0.067 Uiso 1 1 calc GR
H25B H 1.096840 0.440747 0.818402 0.067 Uiso 1 1 calc GR
H25C H 0.930298 0.452502 0.829911 0.067 Uiso 1 1 calc GR

loop_
_atom_site_aniso_label
_atom_site_aniso_U_11
_atom_site_aniso_U_22
_atom_site_aniso_U_33
_atom_site_aniso_U_23
_atom_site_aniso_U_13
_atom_site_aniso_U_12
S1 0.0256(3) 0.0161(3) 0.0332(4) 0.0051(2) 0.0072(3) 0.0074(2)
O4 0.0308(11) 0.0218(10) 0.0416(12) 0.0026(8) 0.0120(9) 0.0081(8)
O1 0.0298(10) 0.0244(10) 0.0317(10) 0.0093(8) 0.0056(8) 0.0092(8)
O5 0.0341(11) 0.0192(9) 0.0407(12) 0.0089(8) 0.0041(9) 0.0088(8)
O2 0.0258(10) 0.0278(10) 0.0374(11) 0.0116(8) 0.0040(8) 0.0109(8)
O3 0.0215(10) 0.0275(10) 0.0399(11) 0.0120(8) 0.0070(8) 0.0066(8)
N1 0.0246(11) 0.0176(11) 0.0288(12) 0.0055(9) 0.0052(9) 0.0040(8)
C1 0.0235(13) 0.0189(12) 0.0294(14) 0.0058(10) 0.0081(10) 0.0050(10)
C5 0.0294(14) 0.0177(12) 0.0331(14) 0.0078(10) 0.0123(11) 0.0076(10)
C6 0.0203(12) 0.0196(12) 0.0290(13) 0.0066(10) 0.0087(10) 0.0055(9)
C7 0.0216(12) 0.0228(13) 0.0273(13) 0.0065(10) 0.0094(10) 0.0072(10)
C8 0.0214(12) 0.0221(13) 0.0273(13) 0.0054(10) 0.0058(10) 0.0021(10)
C12 0.0336(15) 0.0227(13) 0.0296(14) 0.0064(11) 0.0096(11) 0.0101(11)
C11 0.0334(15) 0.0175(12) 0.0300(14) 0.0047(10) 0.0056(11) 0.0048(11)
C10 0.0291(14) 0.0166(12) 0.0292(13) 0.0067(10) 0.0064(11) 0.0066(10)
C2 0.0331(15) 0.0206(13) 0.0326(15) 0.0064(11) 0.0008(12) 0.0048(11)
C19 0.0278(14) 0.0203(12) 0.0258(13) 0.0025(10) 0.0069(10) 0.0095(10)
C21 0.0227(13) 0.0243(13) 0.0272(13) 0.0056(10) 0.0063(10) 0.0078(10)
C13 0.0284(14) 0.0210(13) 0.0329(14) 0.0103(11) 0.0049(11) 0.0081(11)
C4 0.0376(15) 0.0183(13) 0.0319(14) 0.0030(11) 0.0117(12) 0.0017(11)
C15 0.0315(14) 0.0216(13) 0.0299(14) 0.0034(10) 0.0069(11) 0.0085(11)
C18 0.0233(13) 0.0219(13) 0.0264(13) 0.0049(10) 0.0070(10) 0.0078(10)
C3 0.0401(16) 0.0241(14) 0.0281(14) 0.0039(11) 0.0013(12) 0.0036(12)
C20 0.0290(14) 0.0215(13) 0.0312(14) 0.0054(10) 0.0074(11) 0.0060(10)
C14 0.0286(14) 0.0214(13) 0.0337(15) 0.0028(11) 0.0029(11) 0.0021(11)
C9 0.0356(15) 0.0230(13) 0.0300(14) 0.0042(11) 0.0061(12) 0.0064(11)
C16 0.0286(15) 0.0360(17) 0.0429(17) 0.0078(13) 0.0087(13) 0.0071(12)
C17 0.0526(19) 0.0237(14) 0.0369(16) 0.0016(12) 0.0122(14) 0.0060(13)
C22 0.0176(13) 0.0286(15) 0.0543(19) 0.0121(13) 0.0081(12) 0.0048(11)
C23 0.0341(17) 0.0302(17) 0.061(2) 0.0062(15) -0.0022(15) 0.0052(13)
C24 0.0291(16) 0.0403(19) 0.075(3) 0.0124(17) 0.0245(16) 0.0089(14)
C25 0.0259(15) 0.0385(18) 0.072(2) 0.0249(17) 0.0127(15) 0.0051(13)

loop_
_atom_type_symbol
_atom_type_description
_atom_type_scat_dispersion_real
_atom_type_scat_dispersion_imag
_atom_type_scat_source
C C 0.0181 0.0091 'International Tables Vol C Tables 4.2.6.8 and 6.1.1.4'
H H 0.0000 0.0000 'International Tables Vol C Tables 4.2.6.8 and 6.1.1.4'
N N 0.0311 0.0180 'International Tables Vol C Tables 4.2.6.8 and 6.1.1.4'
O O 0.0492 0.0322 'International Tables Vol C Tables 4.2.6.8 and 6.1.1.4'
S S 0.3331 0.5567 'International Tables Vol C Tables 4.2.6.8 and 6.1.1.4'

loop_
_geom_angle_atom_site_label_1
_geom_angle_atom_site_label_2
_geom_angle_atom_site_label_3
_geom_angle
O4 S1 N1 107.17(12)
O4 S1 C10 108.47(13)
O5 S1 O4 119.82(13)
O5 S1 N1 106.11(12)
O5 S1 C10 109.17(13)
N1 S1 C10 105.11(12)
C19 O1 H1 109.5
C21 O3 C22 121.7(2)
C1 N1 S1 124.26(18)
C8 N1 S1 123.29(18)
C8 N1 C1 108.1(2)
C6 C1 N1 106.9(2)
C2 C1 N1 131.6(2)
C2 C1 C6 121.5(3)
C6 C5 H5 120.1
C4 C5 H5 120.1
C4 C5 C6 119.8(2)
C1 C6 C5 119.8(3)
C1 C6 C7 108.0(2)
C5 C6 C7 132.2(2)
C6 C7 C18 125.0(2)
C8 C7 C6 108.6(2)
C8 C7 C18 126.3(2)
N1 C8 C9 123.2(2)
C7 C8 N1 108.4(2)
C7 C8 C9 128.4(3)
C11 C12 H12 119.6
C11 C12 C13 120.8(3)
C13 C12 H12 119.6
C12 C11 H11 120.5
C10 C11 C12 119.1(3)
C10 C11 H11 120.5
C11 C10 S1 118.9(2)
C11 C10 C15 121.7(3)
C15 C10 S1 119.5(2)
C1 C2 H2 121.4
C1 C2 C3 117.2(3)
C3 C2 H2 121.4
O1 C19 C18 122.3(2)
O1 C19 C20 113.0(2)
C18 C19 C20 124.7(2)
O2 C21 O3 123.2(2)
O2 C21 C18 124.1(3)
O3 C21 C18 112.7(2)
C12 C13 C16 120.0(3)
C14 C13 C12 118.6(3)
C14 C13 C16 121.4(3)
C5 C4 C3 118.8(3)
C5 C4 C17 121.2(3)
C3 C4 C17 120.0(3)
C10 C15 H15 120.8
C10 C15 C14 118.3(3)
C14 C15 H15 120.8
C19 C18 C7 121.4(2)
C19 C18 C21 118.2(2)
C21 C18 C7 120.3(2)
C2 C3 C4 122.8(3)
C2 C3 H3 118.6
C4 C3 H3 118.6
C19 C20 H20A 109.5
C19 C20 H20B 109.5
C19 C20 H20C 109.5
H20A C20 H20B 109.5
H20A C20 H20C 109.5
H20B C20 H20C 109.5
C13 C14 C15 121.6(3)
C13 C14 H14 119.2
C15 C14 H14 119.2
C8 C9 H9A 109.5
C8 C9 H9B 109.5
C8 C9 H9C 109.5
H9A C9 H9B 109.5
H9A C9 H9C 109.5
H9B C9 H9C 109.5
C13 C16 H16A 109.5
C13 C16 H16B 109.5
C13 C16 H16C 109.5
H16A C16 H16B 109.5
H16A C16 H16C 109.5
H16B C16 H16C 109.5
C4 C17 H17A 109.5
C4 C17 H17B 109.5
C4 C17 H17C 109.5
H17A C17 H17B 109.5
H17A C17 H17C 109.5
H17B C17 H17C 109.5
O3 C22 C23 109.3(3)
O3 C22 C24 109.9(2)
O3 C22 C25 101.6(2)
C23 C22 C25 111.2(3)
C24 C22 C23 112.8(3)
C24 C22 C25 111.5(3)
C22 C23 H23A 109.5
C22 C23 H23B 109.5
C22 C23 H23C 109.5
H23A C23 H23B 109.5
H23A C23 H23C 109.5
H23B C23 H23C 109.5
C22 C24 H24A 109.5
C22 C24 H24B 109.5
C22 C24 H24C 109.5
H24A C24 H24B 109.5
H24A C24 H24C 109.5
H24B C24 H24C 109.5
C22 C25 H25A 109.5
C22 C25 H25B 109.5
C22 C25 H25C 109.5
H25A C25 H25B 109.5
H25A C25 H25C 109.5
H25B C25 H25C 109.5

loop_
_geom_bond_atom_site_label_1
_geom_bond_atom_site_label_2
_geom_bond_distance
S1 O4 1.423(2)
S1 O5 1.418(2)
S1 N1 1.668(2)
S1 C10 1.764(3)
O1 H1 0.8200
O1 C19 1.337(3)
O2 C21 1.232(3)
O3 C21 1.333(3)
O3 C22 1.484(3)
N1 C1 1.425(3)
N1 C8 1.420(3)
C1 C6 1.400(4)
C1 C2 1.381(4)
C5 H5 0.9300
C5 C6 1.404(4)
C5 C4 1.375(4)
C6 C7 1.436(4)
C7 C8 1.360(4)
C7 C18 1.483(4)
C8 C9 1.486(4)
C12 H12 0.9300
C12 C11 1.392(4)
C12 C13 1.398(4)
C11 H11 0.9300
C11 C10 1.384(4)
C10 C15 1.384(4)
C2 H2 0.9300
C2 C3 1.391(4)
C19 C18 1.373(4)
C19 C20 1.482(4)
C21 C18 1.453(4)
C13 C14 1.388(4)
C13 C16 1.502(4)
C4 C3 1.401(4)
C4 C17 1.507(4)
C15 H15 0.9300
C15 C14 1.397(4)
C3 H3 0.9300
C20 H20A 0.9600
C20 H20B 0.9600
C20 H20C 0.9600
C14 H14 0.9300
C9 H9A 0.9600
C9 H9B 0.9600
C9 H9C 0.9600
C16 H16A 0.9600
C16 H16B 0.9600
C16 H16C 0.9600
C17 H17A 0.9600
C17 H17B 0.9600
C17 H17C 0.9600
C22 C23 1.518(5)
C22 C24 1.516(5)
C22 C25 1.519(4)
C23 H23A 0.9600
C23 H23B 0.9600
C23 H23C 0.9600
C24 H24A 0.9600
C24 H24B 0.9600
C24 H24C 0.9600
C25 H25A 0.9600
C25 H25B 0.9600
C25 H25C 0.9600

loop_
_geom_torsion_atom_site_label_1
_geom_torsion_atom_site_label_2
_geom_torsion_atom_site_label_3
_geom_torsion_atom_site_label_4
_geom_torsion
S1 N1 C1 C6 158.63(19)
S1 N1 C1 C2 -23.1(4)
S1 N1 C8 C7 -159.68(19)
S1 N1 C8 C9 20.7(4)
S1 C10 C15 C14 -178.3(2)
O4 S1 N1 C1 156.7(2)
O4 S1 N1 C8 -49.7(2)
O4 S1 C10 C11 177.4(2)
O4 S1 C10 C15 -3.0(3)
O1 C19 C18 C7 178.7(2)
O1 C19 C18 C21 0.9(4)
O5 S1 N1 C1 27.6(2)
O5 S1 N1 C8 -178.8(2)
O5 S1 C10 C11 -50.4(2)
O5 S1 C10 C15 129.1(2)
O2 C21 C18 C7 -177.6(3)
O2 C21 C18 C19 0.2(4)
O3 C21 C18 C7 4.0(4)
O3 C21 C18 C19 -178.2(2)
N1 S1 C10 C11 63.1(2)
N1 S1 C10 C15 -117.4(2)
N1 C1 C6 C5 179.6(2)
N1 C1 C6 C7 -0.3(3)
N1 C1 C2 C3 -179.9(3)
C1 N1 C8 C7 -2.4(3)
C1 N1 C8 C9 178.0(2)
C1 C6 C7 C8 -1.2(3)
C1 C6 C7 C18 -179.5(2)
C1 C2 C3 C4 0.7(5)
C5 C6 C7 C8 179.0(3)
C5 C6 C7 C18 0.7(4)
C5 C4 C3 C2 1.1(5)
C6 C1 C2 C3 -1.8(4)
C6 C5 C4 C3 -1.9(4)
C6 C5 C4 C17 178.0(3)
C6 C7 C8 N1 2.2(3)
C6 C7 C8 C9 -178.2(3)
C6 C7 C18 C19 -72.0(4)
C6 C7 C18 C21 105.7(3)
C8 N1 C1 C6 1.6(3)
C8 N1 C1 C2 179.9(3)
C8 C7 C18 C19 110.0(3)
C8 C7 C18 C21 -72.3(4)
C12 C11 C10 S1 179.4(2)
C12 C11 C10 C15 -0.1(4)
C12 C13 C14 C15 0.3(4)
C11 C12 C13 C14 0.8(4)
C11 C12 C13 C16 -179.3(3)
C11 C10 C15 C14 1.2(4)
C10 S1 N1 C1 -88.0(2)
C10 S1 N1 C8 65.6(2)
C10 C15 C14 C13 -1.3(4)
C2 C1 C6 C5 1.0(4)
C2 C1 C6 C7 -178.8(2)
C21 O3 C22 C23 -60.9(3)
C21 O3 C22 C24 63.4(4)
C21 O3 C22 C25 -178.4(3)
C13 C12 C11 C10 -0.9(4)
C4 C5 C6 C1 0.9(4)
C4 C5 C6 C7 -179.3(3)
C18 C7 C8 N1 -179.5(2)
C18 C7 C8 C9 0.0(4)
C20 C19 C18 C7 -1.9(4)
C20 C19 C18 C21 -179.7(2)
C16 C13 C14 C15 -179.6(3)
C17 C4 C3 C2 -178.8(3)
C22 O3 C21 O2 -2.4(4)
C22 O3 C21 C18 176.0(2)
